data_2211536
loop_
_publ_author_name
'Zhao, Xiao-Hu'
'Chen, Xu-Dong'
'Du, Miao'

_publ_section_title
;
 Di-\m-methoxo-bis{[bis(methoxycarbimido)aminato]copper(II)}
;
_journal_coeditor_code NG2139
_journal_issue 12
_journal_name_full 'Acta Crystallographica Section E'
_journal_page_first m3580
_journal_page_last m3581
_journal_paper_doi 10.1107/S1600536806050483
_journal_volume 62
_journal_year 2006
_chemical_formula_iupac '[Cu2 (C4 H8 N3 O2)2 (C1 H3 O1)2]'
_chemical_formula_moiety 'C10 H22 Cu2 N6 O6'
_chemical_formula_sum 'C10 H22 Cu2 N6 O6'
_chemical_formula_weight 449.42
_chemical_name_systematic
;
Di-\m-methoxo-bis{[bis(methoxycarbimido)aminato]copper(II)}
;
_space_group_IT_number 2
_symmetry_cell_setting triclinic
_symmetry_space_group_name_Hall '-P 1'
_symmetry_space_group_name_H-M 'P -1'
_atom_sites_solution_hydrogens geom
_atom_sites_solution_primary direct
_atom_sites_solution_secondary difmap
_audit_creation_method SHELXL-97
_cell_angle_alpha 99.309(3)
_cell_angle_beta 92.020(3)
_cell_angle_gamma 96.588(4)
_cell_formula_units_Z 1
_cell_length_a 3.8897(11)
_cell_length_b 7.621(2)
_cell_length_c 14.520(4)
_cell_measurement_reflns_used 1235
_cell_measurement_temperature 298(2)
_cell_measurement_theta_max 26.51
_cell_measurement_theta_min 2.73
_cell_volume 421.3(2)
_computing_cell_refinement 'APEX-II and SAINT (Bruker, 2001)'
_computing_data_collection 'APEX-II (Bruker, 2003)'
_computing_data_reduction SAINT
_computing_molecular_graphics 'SHELXTL (Bruker, 2001)'
_computing_publication_material SHELXTL
_computing_structure_refinement 'SHELXL97 (Sheldrick, 1997)'
_computing_structure_solution 'SHELXS97 (Sheldrick, 1997)'
_diffrn_ambient_temperature 298(2)
_diffrn_measured_fraction_theta_full 0.991
_diffrn_measured_fraction_theta_max 0.991
_diffrn_measurement_device_type 'Bruker APEX-II CCD area-detector'
_diffrn_measurement_method '\f and \w'
_diffrn_radiation_monochromator graphite
_diffrn_radiation_source 'fine-focus sealed tube'
_diffrn_radiation_type MoK\a
_diffrn_radiation_wavelength 0.71073
_diffrn_reflns_av_R_equivalents 0.0264
_diffrn_reflns_av_sigmaI/netI 0.0531
_diffrn_reflns_limit_h_max 4
_diffrn_reflns_limit_h_min -3
_diffrn_reflns_limit_k_max 9
_diffrn_reflns_limit_k_min -8
_diffrn_reflns_limit_l_max 17
_diffrn_reflns_limit_l_min -17
_diffrn_reflns_number 2281
_diffrn_reflns_theta_full 25.01
_diffrn_reflns_theta_max 25.01
_diffrn_reflns_theta_min 2.73
_diffrn_standards_number 0
_exptl_absorpt_coefficient_mu 2.564
_exptl_absorpt_correction_T_max 0.8614
_exptl_absorpt_correction_T_min 0.6143
_exptl_absorpt_correction_type multi-scan
_exptl_absorpt_process_details '(SADABS; Sheldrick, 1996)'
_exptl_crystal_colour Purple
_exptl_crystal_density_diffrn 1.771
_exptl_crystal_density_method 'not measured'
_exptl_crystal_description Needle
_exptl_crystal_F_000 230
_exptl_crystal_size_max 0.22
_exptl_crystal_size_mid 0.08
_exptl_crystal_size_min 0.06
_refine_diff_density_max 0.556
_refine_diff_density_min -0.587
_refine_ls_extinction_method none
_refine_ls_goodness_of_fit_ref 1.018
_refine_ls_hydrogen_treatment constr
_refine_ls_matrix_type full
_refine_ls_number_parameters 112
_refine_ls_number_reflns 1480
_refine_ls_number_restraints 0
_refine_ls_restrained_S_all 1.018
_refine_ls_R_factor_all 0.0652
_refine_ls_R_factor_gt 0.0452
_refine_ls_shift/su_max 0.000
_refine_ls_shift/su_mean 0.000
_refine_ls_structure_factor_coef Fsqd
_refine_ls_weighting_details 'calc w=1/[\s^2^(Fo^2^)+(0.0689P)^2^] where P=(Fo^2^+2Fc^2^)/3'
_refine_ls_weighting_scheme calc
_refine_ls_wR_factor_gt 0.1077
_refine_ls_wR_factor_ref 0.1166
_reflns_number_gt 1134
_reflns_number_total 1480
_reflns_threshold_expression I>2\s(I)
_cod_data_source_file ng2139.cif
_cod_data_source_block I
_cod_depositor_comments
;
The following automatic conversions were performed:
'_symmetry_cell_setting' value 'Triclinic' changed to 'triclinic'
according to '/home/saulius/struct/CIF-dictionaries/cif_core.dic'
dictionary named 'cif_core.dic' version 2.4.1 from 2010-06-29.

Automatic conversion script
Id: cif_fix_enum 1527 2010-12-29 10:47:43Z saulius 

The following automatic conversions were performed:

'_symmetry_cell_setting' value 'Triclinic' changed to 'triclinic'
according to /home/saulius/struct/CIF-dictionaries/cif_core.dic
dictionary named 'cif_core.dic' version 2.4.1 from 2010-06-29.

Automatic conversion script
Id: cif_fix_values 1715 2011-07-08 13:25:40Z adriana 
;
_cod_database_code 2211536
_cod_database_fobs_code 2211536

loop_
_symmetry_equiv_pos_as_xyz
'x, y, z'
'-x, -y, -z'

loop_
_atom_site_type_symbol
_atom_site_label
_atom_site_fract_x
_atom_site_fract_y
_atom_site_fract_z
_atom_site_U_iso_or_equiv
_atom_site_adp_type
_atom_site_calc_flag
_atom_site_refinement_flags
_atom_site_occupancy
Cu Cu1 0.61983(17) 0.41138(7) 0.40690(4) 0.0417(3) Uani d . 1
O O1 0.6311(9) 0.4124(4) 0.1246(2) 0.0480(9) Uani d . 1
O O2 0.9793(10) -0.0347(4) 0.2662(2) 0.0516(9) Uani d . 1
O O3 0.5975(10) 0.3836(4) 0.5370(2) 0.0519(9) Uani d . 1
N N1 0.6040(11) 0.4582(5) 0.2809(3) 0.0468(11) Uani d . 1
H H1A 0.5389 0.5454 0.2626 0.056 Uiso d R 1
N N2 0.7983(10) 0.1933(5) 0.2009(2) 0.0362(9) Uani d . 1
N N3 0.8296(12) 0.1982(5) 0.3646(3) 0.0480(11) Uani d . 1
H H3D 0.9193 0.1376 0.4014 0.058 Uiso d R 1
C C1 0.6817(12) 0.3522(6) 0.2065(3) 0.0376(11) Uani d . 1
C C2 0.8634(12) 0.1279(6) 0.2781(3) 0.0389(11) Uani d . 1
C C3 0.7144(16) 0.3026(8) 0.0406(3) 0.0570(15) Uani d . 1
H H3A 0.9568 0.2894 0.0435 0.085 Uiso calc R 1
H H3B 0.6613 0.3580 -0.0122 0.085 Uiso calc R 1
H H3C 0.5808 0.1869 0.0342 0.085 Uiso calc R 1
C C4 1.0395(14) -0.1202(7) 0.1739(3) 0.0495(13) Uani d . 1
H H4A 0.8280 -0.1375 0.1357 0.074 Uiso calc R 1
H H4B 1.1181 -0.2342 0.1768 0.074 Uiso calc R 1
H H4C 1.2128 -0.0462 0.1474 0.074 Uiso calc R 1
C C5 0.6879(14) 0.2418(6) 0.5789(3) 0.0457(12) Uani d . 1
H H5A 0.5071 0.1429 0.5652 0.068 Uiso calc R 1
H H5B 0.7188 0.2795 0.6453 0.068 Uiso calc R 1
H H5C 0.9001 0.2052 0.5549 0.068 Uiso calc R 1

loop_
_atom_site_aniso_label
_atom_site_aniso_U_11
_atom_site_aniso_U_22
_atom_site_aniso_U_33
_atom_site_aniso_U_12
_atom_site_aniso_U_13
_atom_site_aniso_U_23
Cu1 0.0632(5) 0.0343(4) 0.0301(3) 0.0159(3) 0.0079(3) 0.0045(2)
O1 0.073(2) 0.046(2) 0.0283(17) 0.0191(18) 0.0036(16) 0.0071(14)
O2 0.079(3) 0.042(2) 0.0392(18) 0.0286(18) 0.0131(17) 0.0072(15)
O3 0.090(3) 0.041(2) 0.0326(17) 0.0315(19) 0.0138(17) 0.0099(15)
N1 0.074(3) 0.037(2) 0.033(2) 0.025(2) 0.0073(19) 0.0059(17)
N2 0.044(2) 0.033(2) 0.0302(19) 0.0062(18) 0.0041(16) 0.0012(16)
N3 0.072(3) 0.043(2) 0.034(2) 0.022(2) 0.008(2) 0.0092(18)
C1 0.038(3) 0.044(3) 0.029(2) 0.001(2) 0.0011(19) 0.002(2)
C2 0.046(3) 0.033(3) 0.038(3) 0.008(2) 0.005(2) 0.004(2)
C3 0.078(4) 0.067(4) 0.031(3) 0.028(3) 0.005(2) 0.008(2)
C4 0.061(3) 0.042(3) 0.044(3) 0.015(3) 0.008(2) -0.005(2)
C5 0.061(3) 0.040(3) 0.040(3) 0.015(2) 0.009(2) 0.010(2)

loop_
_atom_type_symbol
_atom_type_description
_atom_type_scat_dispersion_real
_atom_type_scat_dispersion_imag
_atom_type_scat_source
C C 0.0033 0.0016 'International Tables Vol C Tables 4.2.6.8 and 6.1.1.4'
H H 0.0000 0.0000 'International Tables Vol C Tables 4.2.6.8 and 6.1.1.4'
N N 0.0061 0.0033 'International Tables Vol C Tables 4.2.6.8 and 6.1.1.4'
O O 0.0106 0.0060 'International Tables Vol C Tables 4.2.6.8 and 6.1.1.4'
Cu Cu 0.3201 1.2651 'International Tables Vol C Tables 4.2.6.8 and 6.1.1.4'

loop_
_geom_angle_atom_site_label_1
_geom_angle_atom_site_label_2
_geom_angle_atom_site_label_3
_geom_angle_site_symmetry_1
_geom_angle_site_symmetry_3
_geom_angle
_geom_angle_publ_flag
N1 Cu1 N3 . . 89.17(16) yes
N1 Cu1 O3 . 2_666 97.28(14) yes
N3 Cu1 O3 . 2_666 173.44(14) yes
N1 Cu1 O3 . . 173.41(15) yes
N3 Cu1 O3 . . 97.14(14) yes
O3 Cu1 O3 2_666 . 76.37(14) yes
N1 Cu1 Cu1 . 2_666 135.45(12) ?
N3 Cu1 Cu1 . 2_666 135.31(12) ?
O3 Cu1 Cu1 2_666 2_666 38.19(9) ?
O3 Cu1 Cu1 . 2_666 38.18(9) ?
C1 O1 C3 . . 117.6(4) ?
C2 O2 C4 . . 119.2(4) ?
C5 O3 Cu1 . 2_666 127.9(3) ?
C5 O3 Cu1 . . 128.2(3) ?
Cu1 O3 Cu1 2_666 . 103.63(14) ?
C1 N1 Cu1 . . 126.5(3) ?
C1 N1 H1A . . 106.3 ?
Cu1 N1 H1A . . 127.2 ?
C2 N2 C1 . . 120.0(4) ?
C2 N3 Cu1 . . 126.2(3) ?
C2 N3 H3D . . 110.3 ?
Cu1 N3 H3D . . 123.4 ?
N1 C1 N2 . . 128.5(4) ?
N1 C1 O1 . . 115.0(4) ?
N2 C1 O1 . . 116.5(4) ?
N3 C2 N2 . . 128.9(4) ?
N3 C2 O2 . . 114.8(4) ?
N2 C2 O2 . . 116.3(4) ?
O1 C3 H3A . . 109.5 ?
O1 C3 H3B . . 109.5 ?
H3A C3 H3B . . 109.5 ?
O1 C3 H3C . . 109.5 ?
H3A C3 H3C . . 109.5 ?
H3B C3 H3C . . 109.5 ?
O2 C4 H4A . . 109.5 ?
O2 C4 H4B . . 109.5 ?
H4A C4 H4B . . 109.5 ?
O2 C4 H4C . . 109.5 ?
H4A C4 H4C . . 109.5 ?
H4B C4 H4C . . 109.5 ?
O3 C5 H5A . . 109.5 ?
O3 C5 H5B . . 109.5 ?
H5A C5 H5B . . 109.5 ?
O3 C5 H5C . . 109.5 ?
H5A C5 H5C . . 109.5 ?
H5B C5 H5C . . 109.5 ?

loop_
_geom_bond_atom_site_label_1
_geom_bond_atom_site_label_2
_geom_bond_site_symmetry_2
_geom_bond_distance
_geom_bond_publ_flag
Cu1 N1 . 1.920(4) yes
Cu1 N3 . 1.924(4) yes
Cu1 O3 2_666 1.938(3) ?
Cu1 O3 . 1.939(3) yes
Cu1 Cu1 2_666 3.0476(12) ?
O1 C1 . 1.358(5) ?
O1 C3 . 1.433(6) ?
O2 C2 . 1.354(5) ?
O2 C4 . 1.431(5) ?
O3 C5 . 1.395(5) ?
O3 Cu1 2_666 1.938(3) ?
N1 C1 . 1.307(6) ?
N1 H1A . 0.8169 ?
N2 C2 . 1.327(6) ?
N2 C1 . 1.332(6) ?
N3 C2 . 1.301(6) ?
N3 H3D . 0.8506 ?
C3 H3A . 0.9600 ?
C3 H3B . 0.9600 ?
C3 H3C . 0.9600 ?
C4 H4A . 0.9600 ?
C4 H4B . 0.9600 ?
C4 H4C . 0.9600 ?
C5 H5A . 0.9600 ?
C5 H5B . 0.9600 ?
C5 H5C . 0.9600 ?

loop_
_geom_torsion_atom_site_label_1
_geom_torsion_atom_site_label_2
_geom_torsion_atom_site_label_3
_geom_torsion_atom_site_label_4
_geom_torsion_site_symmetry_1
_geom_torsion_site_symmetry_4
_geom_torsion
N3 Cu1 O3 C5 . . -4.1(5)
O3 Cu1 O3 C5 2_666 . 174.9(5)
Cu1 Cu1 O3 C5 2_666 . 174.9(5)
N3 Cu1 O3 Cu1 . 2_666 -179.00(18)
O3 Cu1 O3 Cu1 2_666 2_666 0.0
N3 Cu1 N1 C1 . . 6.9(4)
O3 Cu1 N1 C1 2_666 . -171.9(4)
Cu1 Cu1 N1 C1 2_666 . -170.3(3)
N1 Cu1 N3 C2 . . -9.3(4)
O3 Cu1 N3 C2 . . 168.8(4)
Cu1 Cu1 N3 C2 2_666 . 167.9(3)
Cu1 N1 C1 N2 . . -2.4(8)
Cu1 N1 C1 O1 . . 176.6(3)
C2 N2 C1 N1 . . -2.9(8)
C2 N2 C1 O1 . . 178.1(4)
C3 O1 C1 N1 . . 179.5(5)
C3 O1 C1 N2 . . -1.4(6)
Cu1 N3 C2 N2 . . 7.8(8)
Cu1 N3 C2 O2 . . -171.8(3)
C1 N2 C2 N3 . . 0.0(8)
C1 N2 C2 O2 . . 179.6(4)
C4 O2 C2 N3 . . -177.4(4)
C4 O2 C2 N2 . . 3.0(7)
